data_4125650
loop_
_publ_author_name
'McAtee, Christopher C.'
'Riehl, Paul S.'
'Schindler, Corinna S.'

_publ_section_title
;
 Polycyclic Aromatic Hydrocarbons via Iron(III)-Catalyzed Carbonyl-Olefin
 Metathesis.
;
_journal_issue 8
_journal_name_full 'Journal of the American Chemical Society'
_journal_page_first 2960
_journal_page_last 2963
_journal_paper_doi 10.1021/jacs.7b01114
_journal_volume 139
_journal_year 2017
_chemical_formula_moiety 'C24 H18'
_chemical_formula_sum 'C24 H18'
_chemical_formula_weight 306.38
_space_group_crystal_system orthorhombic
_space_group_IT_number 61
_space_group_name_Hall '-P 2ac 2ab'
_space_group_name_H-M_alt 'P b c a'
_symmetry_space_group_name_Hall '-P 2ac 2ab'
_symmetry_space_group_name_H-M 'P b c a'
_atom_sites_solution_hydrogens geom
_audit_creation_method SHELXL-2014/6
_cell_angle_alpha 90
_cell_angle_beta 90
_cell_angle_gamma 90
_cell_formula_units_Z 4
_cell_length_a 13.92565(12)
_cell_length_b 6.76441(5)
_cell_length_c 16.55751(12)
_cell_measurement_reflns_used 14219
_cell_measurement_temperature 85(2)
_cell_measurement_theta_max 68.8310
_cell_measurement_theta_min 4.1300
_cell_volume 1559.70(2)
_computing_cell_refinement 'CrysAlisPro 1.171.38.41 (Rigaku OD, 2015)'
_computing_data_collection 'CrystalClear-SM Expert 2.0 r16 (Rigaku, 2014)'
_computing_data_reduction 'CrysAlisPro 1.171.38.41 (Rigaku OD, 2015)'
_computing_molecular_graphics 'Bruker SHELXTL'
_computing_publication_material 'Bruker SHELXTL'
_computing_structure_refinement 'SHELXL-2014/6 (Sheldrick, 2014)'
_computing_structure_solution 'SHELXT (Sheldrick, 2014)'
_diffrn_ambient_temperature 85(2)
_diffrn_measured_fraction_theta_full 1.000
_diffrn_measured_fraction_theta_max 0.998
_diffrn_measurement_device_type 'Rigaku Saturn 944+ CCD'
_diffrn_measurement_method '\w scans'
_diffrn_radiation_type CuK\a
_diffrn_radiation_wavelength 1.54184
_diffrn_reflns_av_R_equivalents 0.0537
_diffrn_reflns_av_unetI/netI 0.0166
_diffrn_reflns_Laue_measured_fraction_full 1.000
_diffrn_reflns_Laue_measured_fraction_max 0.998
_diffrn_reflns_limit_h_max 16
_diffrn_reflns_limit_h_min -16
_diffrn_reflns_limit_k_max 8
_diffrn_reflns_limit_k_min -8
_diffrn_reflns_limit_l_max 20
_diffrn_reflns_limit_l_min -20
_diffrn_reflns_number 22025
_diffrn_reflns_point_group_measured_fraction_full 1.000
_diffrn_reflns_point_group_measured_fraction_max 0.998
_diffrn_reflns_theta_full 67.684
_diffrn_reflns_theta_max 69.132
_diffrn_reflns_theta_min 5.343
_diffrn_source 'micro-focus rotating anode'
_exptl_absorpt_coefficient_mu 0.556
_exptl_absorpt_correction_T_max 1.00000
_exptl_absorpt_correction_T_min 0.88200
_exptl_absorpt_correction_type multi-scan
_exptl_absorpt_process_details
; 
CrysAlisPro 1.171.38.41 (Rigaku Oxford Diffraction, 2015) 
Empirical absorption correction using spherical harmonics, 
 implemented in SCALE3 ABSPACK scaling algorithm. 
;
_exptl_crystal_colour 'pale yellow'
_exptl_crystal_density_diffrn 1.305
_exptl_crystal_description plate
_exptl_crystal_F_000 648
_exptl_crystal_size_max 0.170
_exptl_crystal_size_mid 0.110
_exptl_crystal_size_min 0.110
_refine_diff_density_max 0.226
_refine_diff_density_min -0.285
_refine_diff_density_rms 0.065
_refine_ls_extinction_coef 0.0197(14)
_refine_ls_extinction_expression Fc^*^=kFc[1+0.001xFc^2^\l^3^/sin(2\q)]^-1/4^
_refine_ls_extinction_method SHELXL
_refine_ls_goodness_of_fit_ref 1.122
_refine_ls_hydrogen_treatment constr
_refine_ls_matrix_type full
_refine_ls_number_parameters 111
_refine_ls_number_reflns 1452
_refine_ls_number_restraints 0
_refine_ls_restrained_S_all 1.122
_refine_ls_R_factor_all 0.0404
_refine_ls_R_factor_gt 0.0399
_refine_ls_shift/su_max 0.000
_refine_ls_shift/su_mean 0.000
_refine_ls_structure_factor_coef Fsqd
_refine_ls_weighting_details 'w=1/[\s^2^(Fo^2^)+(0.0520P)^2^+0.4069P] where P=(Fo^2^+2Fc^2^)/3'
_refine_ls_weighting_scheme calc
_refine_ls_wR_factor_gt 0.0975
_refine_ls_wR_factor_ref 0.0979
_reflns_Friedel_coverage 0.000
_reflns_number_gt 1420
_reflns_number_total 1452
_reflns_threshold_expression 'I > 2\s(I)'
_cod_data_source_file ja7b01114_si_005.cif
_cod_data_source_block ccm530
_cod_database_code 4125650
_shelx_space_group_comment
; 
The symmetry employed for this shelxl refinement is uniquely defined 
by the following loop, which should always be used as a source of 
symmetry information in preference to the above space-group names. 
They are only intended as comments. 
;
_shelx_estimated_absorpt_t_min 0.911
_shelx_estimated_absorpt_t_max 0.941
_shelxl_version_number 2014/6

loop_
_space_group_symop_operation_xyz
'x, y, z'
'-x+1/2, -y, z+1/2'
'-x, y+1/2, -z+1/2'
'x+1/2, -y+1/2, -z'
'-x, -y, -z'
'x-1/2, y, -z-1/2'
'x, -y-1/2, z-1/2'
'-x-1/2, y-1/2, z'

loop_
_atom_site_label
_atom_site_type_symbol
_atom_site_fract_x
_atom_site_fract_y
_atom_site_fract_z
_atom_site_U_iso_or_equiv
_atom_site_adp_type
_atom_site_occupancy
_atom_site_site_symmetry_order
_atom_site_calc_flag
_atom_site_refinement_flags_posn
_atom_site_refinement_flags_adp
C1 C 0.34271(8) 0.64491(17) 0.60590(7) 0.0292(3) Uani 1 1 d . .
H1A H 0.2873 0.6391 0.5695 0.044 Uiso 1 1 calc R U
H1B H 0.3771 0.7697 0.5976 0.044 Uiso 1 1 calc R U
H1C H 0.3206 0.6370 0.6620 0.044 Uiso 1 1 calc R U
C2 C 0.40886(8) 0.47464(15) 0.58844(6) 0.0245(3) Uani 1 1 d . .
C3 C 0.49833(7) 0.45362(15) 0.63292(6) 0.0238(3) Uani 1 1 d . .
C4 C 0.52539(8) 0.59227(16) 0.69209(6) 0.0271(3) Uani 1 1 d . .
H4 H 0.4832 0.6984 0.7046 0.032 Uiso 1 1 calc R U
C5 C 0.61170(8) 0.57746(17) 0.73233(6) 0.0290(3) Uani 1 1 d . .
H5 H 0.6280 0.6704 0.7731 0.035 Uiso 1 1 calc R U
C6 C 0.67517(8) 0.42421(17) 0.71263(6) 0.0282(3) Uani 1 1 d . .
H6 H 0.7358 0.4162 0.7387 0.034 Uiso 1 1 calc R U
C7 C 0.65011(8) 0.28509(16) 0.65573(6) 0.0257(3) Uani 1 1 d . .
H7 H 0.6939 0.1820 0.6430 0.031 Uiso 1 1 calc R U
C8 C 0.56067(8) 0.29267(15) 0.61597(6) 0.0235(3) Uani 1 1 d . .
C9 C 0.53157(7) 0.14169(15) 0.55802(6) 0.0229(3) Uani 1 1 d . .
C10 C 0.44425(7) 0.16920(15) 0.51443(6) 0.0231(3) Uani 1 1 d . .
C11 C 0.38644(8) 0.34030(15) 0.53083(6) 0.0245(3) Uani 1 1 d . .
H11 H 0.3299 0.3602 0.4998 0.029 Uiso 1 1 calc R U
C12 C 0.41545(7) 0.02924(15) 0.45751(6) 0.0237(3) Uani 1 1 d . .
H12 H 0.3577 0.0510 0.4283 0.028 Uiso 1 1 calc R U

loop_
_atom_site_aniso_label
_atom_site_aniso_U_11
_atom_site_aniso_U_22
_atom_site_aniso_U_33
_atom_site_aniso_U_23
_atom_site_aniso_U_13
_atom_site_aniso_U_12
C1 0.0304(6) 0.0287(6) 0.0284(6) 0.0012(4) 0.0035(4) 0.0068(4)
C2 0.0261(5) 0.0236(5) 0.0237(5) 0.0062(4) 0.0061(4) 0.0024(4)
C3 0.0259(5) 0.0230(5) 0.0224(5) 0.0061(4) 0.0057(4) 0.0000(4)
C4 0.0300(6) 0.0238(5) 0.0274(5) 0.0029(4) 0.0066(4) -0.0001(4)
C5 0.0318(6) 0.0258(6) 0.0293(6) -0.0007(4) 0.0028(4) -0.0043(5)
C6 0.0264(6) 0.0284(6) 0.0296(6) 0.0042(4) 0.0001(4) -0.0030(4)
C7 0.0259(5) 0.0243(5) 0.0268(5) 0.0042(4) 0.0022(4) 0.0013(4)
C8 0.0257(5) 0.0234(5) 0.0214(5) 0.0060(4) 0.0044(4) -0.0001(4)
C9 0.0244(5) 0.0232(5) 0.0211(5) 0.0054(4) 0.0044(4) 0.0004(4)
C10 0.0245(5) 0.0229(5) 0.0219(5) 0.0062(4) 0.0041(4) 0.0013(4)
C11 0.0235(5) 0.0257(6) 0.0241(5) 0.0060(4) 0.0025(4) 0.0026(4)
C12 0.0234(5) 0.0251(6) 0.0227(5) 0.0052(4) 0.0014(4) 0.0017(4)

loop_
_atom_type_symbol
_atom_type_description
_atom_type_scat_dispersion_real
_atom_type_scat_dispersion_imag
_atom_type_scat_source
C C 0.0181 0.0091 'International Tables Vol C Tables 4.2.6.8 and 6.1.1.4'
H H 0.0000 0.0000 'International Tables Vol C Tables 4.2.6.8 and 6.1.1.4'

loop_
_geom_angle_atom_site_label_1
_geom_angle_atom_site_label_2
_geom_angle_atom_site_label_3
_geom_angle
_geom_angle_site_symmetry_1
_geom_angle_site_symmetry_3
C2 C1 H1A 109.5 . .
C2 C1 H1B 109.5 . .
H1A C1 H1B 109.5 . .
C2 C1 H1C 109.5 . .
H1A C1 H1C 109.5 . .
H1B C1 H1C 109.5 . .
C11 C2 C3 119.26(9) . .
C11 C2 C1 120.57(10) . .
C3 C2 C1 120.17(10) . .
C4 C3 C8 118.99(10) . .
C4 C3 C2 121.11(10) . .
C8 C3 C2 119.90(10) . .
C5 C4 C3 121.44(10) . .
C5 C4 H4 119.3 . .
C3 C4 H4 119.3 . .
C4 C5 C6 119.45(10) . .
C4 C5 H5 120.3 . .
C6 C5 H5 120.3 . .
C7 C6 C5 120.35(10) . .
C7 C6 H6 119.8 . .
C5 C6 H6 119.8 . .
C6 C7 C8 121.25(10) . .
C6 C7 H7 119.4 . .
C8 C7 H7 119.4 . .
C7 C8 C3 118.40(10) . .
C7 C8 C9 121.81(9) . .
C3 C8 C9 119.79(10) . .
C12 C9 C10 117.75(10) 5_656 .
C12 C9 C8 123.67(10) 5_656 .
C10 C9 C8 118.58(10) . .
C12 C10 C9 119.90(10) . .
C12 C10 C11 120.91(10) . .
C9 C10 C11 119.18(10) . .
C2 C11 C10 123.02(10) . .
C2 C11 H11 118.5 . .
C10 C11 H11 118.5 . .
C10 C12 C9 122.34(10) . 5_656
C10 C12 H12 118.8 . .
C9 C12 H12 118.8 5_656 .

loop_
_geom_bond_atom_site_label_1
_geom_bond_atom_site_label_2
_geom_bond_distance
_geom_bond_site_symmetry_2
C1 C2 1.5030(14) .
C1 H1A 0.9800 .
C1 H1B 0.9800 .
C1 H1C 0.9800 .
C2 C11 1.3539(16) .
C2 C3 1.4543(15) .
C3 C4 1.4076(15) .
C3 C8 1.4205(15) .
C4 C5 1.3779(16) .
C4 H4 0.9500 .
C5 C6 1.4007(16) .
C5 H5 0.9500 .
C6 C7 1.3767(15) .
C6 H6 0.9500 .
C7 C8 1.4096(15) .
C7 H7 0.9500 .
C8 C9 1.4587(15) .
C9 C12 1.3955(15) 5_656
C9 C10 1.4262(15) .
C10 C12 1.3948(15) .
C10 C11 1.4357(15) .
C11 H11 0.9500 .
C12 C9 1.3954(15) 5_656
C12 H12 0.9500 .

loop_
_geom_torsion_atom_site_label_1
_geom_torsion_atom_site_label_2
_geom_torsion_atom_site_label_3
_geom_torsion_atom_site_label_4
_geom_torsion
_geom_torsion_site_symmetry_1
_geom_torsion_site_symmetry_4
C11 C2 C3 C4 178.63(9) . .
C1 C2 C3 C4 -0.80(15) . .
C11 C2 C3 C8 -0.39(15) . .
C1 C2 C3 C8 -179.82(9) . .
C8 C3 C4 C5 1.51(15) . .
C2 C3 C4 C5 -177.52(9) . .
C3 C4 C5 C6 1.65(16) . .
C4 C5 C6 C7 -2.43(16) . .
C5 C6 C7 C8 -0.01(16) . .
C6 C7 C8 C3 3.15(15) . .
C6 C7 C8 C9 -177.41(9) . .
C4 C3 C8 C7 -3.85(14) . .
C2 C3 C8 C7 175.20(9) . .
C4 C3 C8 C9 176.70(9) . .
C2 C3 C8 C9 -4.26(14) . .
C7 C8 C9 C12 5.89(15) . 5_656
C3 C8 C9 C12 -174.68(9) . 5_656
C7 C8 C9 C10 -174.01(9) . .
C3 C8 C9 C10 5.43(14) . .
C12 C9 C10 C12 -1.11(16) 5_656 .
C8 C9 C10 C12 178.79(9) . .
C12 C9 C10 C11 178.01(9) 5_656 .
C8 C9 C10 C11 -2.09(14) . .
C3 C2 C11 C10 3.93(15) . .
C1 C2 C11 C10 -176.64(9) . .
C12 C10 C11 C2 176.44(9) . .
C9 C10 C11 C2 -2.67(15) . .
C9 C10 C12 C9 1.16(17) . 5_656
C11 C10 C12 C9 -177.95(9) . 5_656
